data_1530181
loop_
_publ_author_name
'Klevtsova, R.F.'
'Glinskaya, L.A.'
'Antonova, A.A.'

_publ_section_title
;
 Crystal structure of lithium-zirconium molybdate
;
_journal_name_full Kristallografiya
_journal_page_first 1043
_journal_page_last 1047
_journal_volume 24
_journal_year 1979
_chemical_formula_sum 'Li2 Mo3 O12 Zr'
_chemical_name_systematic 'Li2 Zr (Mo O4)3'
_space_group_IT_number 31
_symmetry_space_group_name_Hall 'P -2ab 2ab'
_symmetry_space_group_name_H-M 'P 21 m n'
_cell_angle_alpha 90
_cell_angle_beta 90
_cell_angle_gamma 90
_cell_formula_units_Z 8
_cell_length_a 5.092
_cell_length_b 21.338
_cell_length_c 17.885
_cell_volume 1943.261
_citation_journal_id_ASTM KRISAJ
_cod_data_source_file Klevtsova_KRISAJ_1979_655.cif
_cod_data_source_block Li2Mo3O12Zr1
_cod_original_sg_symbol_Hall 'P 2ac -2 (z,x,y)'
_cod_original_formula_sum 'Li2 Mo3 O12 Zr1'
_cod_database_code 1530181

loop_
_symmetry_equiv_pos_as_xyz
x,y,z
x+1/2,-y+1/2,-z
x,-y,z
x+1/2,y+1/2,-z

loop_
_atom_site_label
_atom_site_type_symbol
_atom_site_fract_x
_atom_site_fract_y
_atom_site_fract_z
_atom_site_occupancy
_atom_site_U_iso_or_equiv
Mo3 Mo+6 0.7122 0.2503 0.3058 1 0.0
Li4 Li+1 0.2337 0.0883 0.7253 0.5 0.0
O5 O-2 0.342 0.5 0.096 1 0.0
Mo2 Mo+6 0.2661 0.5 0.194 1 0.0
O10 O-2 0.401 0.183 0.715 1 0.0
Li3 Li+1 0.2324 0.4111 0.7257 0.5 0.0
O11 O-2 0.337 0.432 0.955 1 0.0
Zr4 Zr+4 0.2444 0.1654 0.2198 0.25 0.0
Zr7 Zr+4 0.2337 0.0883 0.7253 0.25 0.0
O7 O-2 0.437 0.249 0.244 1 0.0
Zr3 Zr+4 0.3487 0.25 0.5009 0.5 0.0
O8 O-2 0.121 0.25 0.596 1 0.0
Li1 Li+1 0.2444 0.1654 0.2198 0.5 0.0
O15 O-2 0.061 0.186 0.959 1 0.0
O3 O-2 0.065 0.066 0.211 1 0.0
O13 O-2 0.08 0.375 0.825 1 0.0
Mo1 Mo+6 0.266 0 0.1937 1 0.0
Mo4 Mo+6 0.7641 0.1412 0.0937 1 0.0
O6 O-2 0.064 0.435 0.213 1 0.0
O21 O-2 0.408 0.066 0.467 1 0.0
O22 O-2 0.125 0.182 0.454 1 0.0
Li5 Li+1 0.223 0 0.552 1 0.0
Li6 Li+1 0.228 0.5 0.553 1 0.0
Li7 Li+1 0.212 0.249 0.051 1 0.0
O1 O-2 0.539 0 0.254 1 0.0
Li2 Li+1 0.2431 0.3349 0.2192 0.5 0.0
O16 O-2 0.338 0.069 0.954 1 0.0
Mo7 Mo+6 0.2176 0.3899 0.4058 1 0.0
O25 O-2 0.122 0.318 0.454 1 0.0
O12 O-2 0.06 0.312 0.961 1 0.0
Mo5 Mo+6 0.764 0.36 0.094 1 0.0
Zr2 Zr+4 0.0704 0.5 0.0005 0.5 0.0
O23 O-2 0.409 0.37 0.328 1 0.0
O26 O-2 0.401 0.44 0.463 1 0.0
O4 O-2 0.037 0 0.745 1 0.0
O18 O-2 0.079 0.123 0.825 1 0.0
Mo6 Mo+6 0.2176 0.1102 0.4053 1 0.0
O9 O-2 0.401 0.316 0.714 1 0.0
O14 O-2 0.044 0.181 0.122 1 0.0
Zr1 Zr+4 0.0586 0 0.0006 0.5 0.0
O24 O-2 0.438 0.068 0.623 1 0.0
O2 O-2 0.356 0 0.098 1 0.0
Zr6 Zr+4 0.2324 0.4111 0.7257 0.25 0.0
O19 O-2 0.439 0.432 0.626 1 0.0
O17 O-2 0.048 0.318 0.123 1 0.0
Zr5 Zr+4 0.2431 0.3349 0.2192 0.25 0.0
O20 O-2 0.411 0.133 0.328 1 0.0
